data_7030400
loop_
_publ_author_name
'Han, Lu-Lu'
'Hu, Tuo-Ping'
'Chen, Jiang-Shan'
'Li, Zhong-Hui'
'Wang, Xing-Po'
'Zhao, Ya-Qin'
'Li, Xiao-Yu'
'Sun, Di'

_publ_section_title
;
 Simultaneous encapsulation of an infinite T4(0)A(0)6(0) water tape and
 discrete water hexamers in a hydrogen-bonded Ag(i) supramolecular
 framework.
;
_journal_issue 23
_journal_name_full 'Dalton transactions (Cambridge, England : 2003)'
_journal_page_first 8774
_journal_page_last 8780
_journal_paper_doi 10.1039/c4dt00494a
_journal_volume 43
_journal_year 2014
_chemical_formula_sum 'C40 H46 Ag2 N4 O13'
_chemical_formula_weight 1006.55
_chemical_name_systematic
; 
 ? 
;
_space_group_IT_number 2
_symmetry_cell_setting triclinic
_symmetry_space_group_name_Hall '-P 1'
_symmetry_space_group_name_H-M 'P -1'
_atom_sites_solution_hydrogens geom
_atom_sites_solution_primary direct
_atom_sites_solution_secondary difmap
_audit_creation_method SHELXL-97
_cell_angle_alpha 90.3790(10)
_cell_angle_beta 102.6810(10)
_cell_angle_gamma 111.4350(10)
_cell_formula_units_Z 2
_cell_length_a 11.2602(8)
_cell_length_b 13.3780(10)
_cell_length_c 14.7418(10)
_cell_measurement_temperature 173(2)
_cell_volume 2007.4(2)
_computing_structure_refinement 'SHELXL-97 (Sheldrick, 1997)'
_computing_structure_solution 'SHELXS-97 (Sheldrick, 1990)'
_diffrn_ambient_temperature 173(2)
_diffrn_measured_fraction_theta_full 0.981
_diffrn_measured_fraction_theta_max 0.981
_diffrn_radiation_monochromator graphite
_diffrn_radiation_source 'fine-focus sealed tube'
_diffrn_radiation_type MoK\a
_diffrn_radiation_wavelength 0.71073
_diffrn_reflns_av_R_equivalents 0.0170
_diffrn_reflns_av_sigmaI/netI 0.0404
_diffrn_reflns_limit_h_max 13
_diffrn_reflns_limit_h_min -7
_diffrn_reflns_limit_k_max 16
_diffrn_reflns_limit_k_min -15
_diffrn_reflns_limit_l_max 15
_diffrn_reflns_limit_l_min -18
_diffrn_reflns_number 10860
_diffrn_reflns_theta_full 26.00
_diffrn_reflns_theta_max 26.00
_diffrn_reflns_theta_min 2.00
_exptl_absorpt_coefficient_mu 1.047
_exptl_absorpt_correction_T_max 0.9025
_exptl_absorpt_correction_T_min 0.8587
_exptl_absorpt_correction_type multi-scan
_exptl_absorpt_process_details sadabs
_exptl_crystal_colour colorless
_exptl_crystal_density_diffrn 1.665
_exptl_crystal_density_method 'not measured'
_exptl_crystal_description block
_exptl_crystal_F_000 1024
_exptl_crystal_size_max 0.15
_exptl_crystal_size_mid 0.10
_exptl_crystal_size_min 0.10
_refine_diff_density_max 0.782
_refine_diff_density_min -0.413
_refine_diff_density_rms 0.091
_refine_ls_extinction_method none
_refine_ls_goodness_of_fit_ref 1.036
_refine_ls_hydrogen_treatment mixed
_refine_ls_matrix_type full
_refine_ls_number_parameters 532
_refine_ls_number_reflns 7739
_refine_ls_number_restraints 0
_refine_ls_restrained_S_all 1.036
_refine_ls_R_factor_all 0.0486
_refine_ls_R_factor_gt 0.0354
_refine_ls_shift/su_max 0.001
_refine_ls_shift/su_mean 0.000
_refine_ls_structure_factor_coef Fsqd
_refine_ls_weighting_details 'calc w=1/[\s^2^(Fo^2^)+(0.0383P)^2^+1.9240P] where P=(Fo^2^+2Fc^2^)/3'
_refine_ls_weighting_scheme calc
_refine_ls_wR_factor_gt 0.0826
_refine_ls_wR_factor_ref 0.0911
_reflns_number_gt 6188
_reflns_number_total 7739
_reflns_threshold_expression >2sigma(I)
_cod_data_source_file c4dt00494a2.cif
_cod_data_source_block p
_cod_depositor_comments
;
The following automatic conversions were performed:

'_symmetry_cell_setting' value 'Triclinic' changed to 'triclinic'
according to
/usr/data/users/saulius/crontab/automatic-downloads/rss-feeds/RSC/lib/dictionaries/cif_core.dic
dictionary named 'cif_core.dic' version 2.4.2 from 2011-04-26.

Automatic conversion script
Id: cif_fix_values 2281 2013-09-26 08:29:07Z andrius 

 Adding full bibliography for 7030400.cif.
;
_cod_original_sg_symbol_H-M P-1
_cod_database_code 7030400

loop_
_symmetry_equiv_pos_as_xyz
'x, y, z'
'-x, -y, -z'

loop_
_atom_site_label
_atom_site_type_symbol
_atom_site_fract_x
_atom_site_fract_y
_atom_site_fract_z
_atom_site_U_iso_or_equiv
_atom_site_adp_type
_atom_site_occupancy
_atom_site_symmetry_multiplicity
_atom_site_calc_flag
_atom_site_refinement_flags
Ag1 Ag -0.83935(3) 0.82666(2) 0.22165(2) 0.03441(9) Uani 1 1 d .
Ag2 Ag 0.13754(3) 0.29022(2) 0.692063(19) 0.02881(9) Uani 1 1 d .
C1 C -0.6288(3) 0.7948(3) 0.3803(2) 0.0271(7) Uani 1 1 d .
H1A H -0.6396 0.8501 0.4144 0.033 Uiso 1 1 calc R
C2 C -0.5399(3) 0.7517(3) 0.4232(2) 0.0235(7) Uani 1 1 d .
H2A H -0.4907 0.7776 0.4855 0.028 Uiso 1 1 calc R
C3 C -0.5215(3) 0.6707(3) 0.3759(2) 0.0208(7) Uani 1 1 d .
C4 C -0.5965(3) 0.6370(3) 0.2847(2) 0.0235(7) Uani 1 1 d .
H4A H -0.5869 0.5820 0.2493 0.028 Uiso 1 1 calc R
C5 C -0.6842(3) 0.6831(3) 0.2458(2) 0.0267(7) Uani 1 1 d .
H5A H -0.7348 0.6583 0.1837 0.032 Uiso 1 1 calc R
C6 C -0.4282(3) 0.6201(3) 0.4178(2) 0.0187(6) Uani 1 1 d .
C7 C -0.3155(3) 0.6749(3) 0.4882(2) 0.0217(7) Uani 1 1 d .
H7A H -0.2967 0.7476 0.5091 0.026 Uiso 1 1 calc R
C8 C -0.2314(3) 0.6254(3) 0.5279(2) 0.0217(7) Uani 1 1 d .
H8A H -0.1560 0.6644 0.5760 0.026 Uiso 1 1 calc R
C9 C -0.2551(3) 0.5188(3) 0.4984(2) 0.0182(6) Uani 1 1 d .
C10 C -0.3668(3) 0.4644(3) 0.4271(2) 0.0225(7) Uani 1 1 d .
H10A H -0.3845 0.3923 0.4052 0.027 Uiso 1 1 calc R
C11 C -0.4512(3) 0.5135(3) 0.3883(2) 0.0221(7) Uani 1 1 d .
H11A H -0.5268 0.4743 0.3404 0.027 Uiso 1 1 calc R
C12 C -0.0089(3) 0.4448(3) 0.6719(2) 0.0278(8) Uani 1 1 d .
H12A H 0.0412 0.4678 0.7344 0.033 Uiso 1 1 calc R
C13 C -0.0915(3) 0.4956(3) 0.6335(2) 0.0249(7) Uani 1 1 d .
H13A H -0.0979 0.5518 0.6695 0.030 Uiso 1 1 calc R
C14 C -0.1660(3) 0.4647(2) 0.5419(2) 0.0201(7) Uani 1 1 d .
C15 C -0.1524(3) 0.3813(3) 0.4938(2) 0.0223(7) Uani 1 1 d .
H15A H -0.2011 0.3574 0.4311 0.027 Uiso 1 1 calc R
C16 C -0.0684(3) 0.3335(3) 0.5369(2) 0.0235(7) Uani 1 1 d .
H16A H -0.0615 0.2762 0.5028 0.028 Uiso 1 1 calc R
C17 C 0.3509(3) 0.2635(3) 0.8497(2) 0.0242(7) Uani 1 1 d .
H17A H 0.3359 0.3184 0.8812 0.029 Uiso 1 1 calc R
C18 C 0.4423(3) 0.2250(3) 0.8971(2) 0.0232(7) Uani 1 1 d .
H18A H 0.4902 0.2543 0.9590 0.028 Uiso 1 1 calc R
C19 C 0.4645(3) 0.1423(2) 0.8536(2) 0.0198(7) Uani 1 1 d .
C20 C 0.3914(3) 0.1043(3) 0.7623(2) 0.0217(7) Uani 1 1 d .
H20A H 0.4022 0.0478 0.7299 0.026 Uiso 1 1 calc R
C21 C 0.3038(3) 0.1487(3) 0.7194(2) 0.0232(7) Uani 1 1 d .
H21A H 0.2564 0.1223 0.6568 0.028 Uiso 1 1 calc R
C22 C 0.5606(3) 0.0980(3) 0.9022(2) 0.0199(7) Uani 1 1 d .
C23 C 0.6694(3) 0.1599(3) 0.9731(2) 0.0222(7) Uani 1 1 d .
H23A H 0.6824 0.2325 0.9895 0.027 Uiso 1 1 calc R
C24 C 0.7580(3) 0.1177(3) 1.0193(2) 0.0229(7) Uani 1 1 d .
H24A H 0.8307 0.1615 1.0672 0.027 Uiso 1 1 calc R
C25 C 0.7425(3) 0.0111(3) 0.9969(2) 0.0193(6) Uani 1 1 d .
C26 C 0.6342(3) -0.0501(3) 0.9255(2) 0.0233(7) Uani 1 1 d .
H26A H 0.6216 -0.1226 0.9086 0.028 Uiso 1 1 calc R
C27 C 0.5457(3) -0.0083(3) 0.8792(2) 0.0232(7) Uani 1 1 d .
H27A H 0.4735 -0.0520 0.8310 0.028 Uiso 1 1 calc R
C28 C 0.9917(3) -0.0417(3) 1.1850(2) 0.0251(7) Uani 1 1 d .
H28A H 1.0379 -0.0147 1.2477 0.030 Uiso 1 1 calc R
C29 C 0.9048(3) 0.0020(3) 1.1400(2) 0.0223(7) Uani 1 1 d .
H29A H 0.8916 0.0577 1.1717 0.027 Uiso 1 1 calc R
C30 C 0.8355(3) -0.0352(2) 1.0474(2) 0.0188(6) Uani 1 1 d .
C31 C 0.8590(3) -0.1179(3) 1.0062(2) 0.0233(7) Uani 1 1 d .
H31A H 0.8142 -0.1465 0.9435 0.028 Uiso 1 1 calc R
C32 C 0.9464(3) -0.1581(3) 1.0556(2) 0.0261(7) Uani 1 1 d .
H32A H 0.9597 -0.2150 1.0259 0.031 Uiso 1 1 calc R
C33 C 0.1805(3) 0.2564(2) 0.2436(2) 0.0193(6) Uani 1 1 d .
C34 C 0.2895(3) 0.3139(2) 0.1967(2) 0.0165(6) Uani 1 1 d .
C35 C 0.2758(3) 0.3885(3) 0.1332(2) 0.0235(7) Uani 1 1 d .
H35A H 0.1967 0.4019 0.1189 0.028 Uiso 1 1 calc R
C36 C 0.3760(3) 0.4428(3) 0.0912(2) 0.0303(8) Uani 1 1 d .
H36A H 0.3664 0.4943 0.0491 0.036 Uiso 1 1 calc R
C37 C 0.4909(3) 0.4227(3) 0.1102(2) 0.0261(7) Uani 1 1 d .
H37A H 0.5591 0.4599 0.0804 0.031 Uiso 1 1 calc R
C38 C 0.5070(3) 0.3484(2) 0.1727(2) 0.0200(7) Uani 1 1 d .
C39 C 0.4061(3) 0.2946(2) 0.2160(2) 0.0179(6) Uani 1 1 d .
H39A H 0.4166 0.2442 0.2591 0.021 Uiso 1 1 calc R
C40 C 0.6339(3) 0.3273(3) 0.1926(2) 0.0253(7) Uani 1 1 d .
N1 N -0.7014(3) 0.7621(2) 0.2921(2) 0.0275(6) Uani 1 1 d .
N2 N 0.0048(3) 0.3641(2) 0.62572(18) 0.0229(6) Uani 1 1 d .
N3 N 0.2816(3) 0.2278(2) 0.76140(19) 0.0222(6) Uani 1 1 d .
N4 N 1.0147(3) -0.1213(2) 1.14433(19) 0.0237(6) Uani 1 1 d .
O1 O 0.0811(2) 0.28198(19) 0.22629(16) 0.0273(5) Uani 1 1 d .
O1W O 0.7302(3) 0.0152(3) 0.4862(2) 0.0523(8) Uani 1 1 d .
H1WA H 0.8104 0.0568 0.5051 0.063 Uiso 1 1 d R
H1WB H 0.6838 0.0450 0.4521 0.063 Uiso 1 1 d R
O2 O 0.1956(2) 0.18810(18) 0.29833(16) 0.0246(5) Uani 1 1 d .
O2W O 0.8164(3) 0.5956(2) 0.13373(19) 0.0411(7) Uani 1 1 d .
H2WA H 0.8867 0.6135 0.1147 0.049 Uiso 1 1 d R
H2WB H 0.7684 0.5297 0.1343 0.049 Uiso 1 1 d R
O3W O 0.5745(3) 0.1107(2) 0.37685(19) 0.0487(8) Uani 1 1 d .
H3WA H 0.4954 0.0795 0.3809 0.058 Uiso 1 1 d R
H3WB H 0.6091 0.1704 0.3552 0.058 Uiso 1 1 d R
O3 O 0.6490(2) 0.2656(2) 0.25317(19) 0.0366(6) Uani 1 1 d .
O4W O 0.8567(3) 0.1996(3) 0.2946(2) 0.0572(9) Uani 1 1 d .
H4WA H 0.7964 0.2247 0.2808 0.069 Uiso 1 1 d R
H4WB H 0.9162 0.2212 0.2643 0.069 Uiso 1 1 d R
O4 O 0.7156(2) 0.3736(2) 0.14464(18) 0.0342(6) Uani 1 1 d .
O5W O 0.0040(2) 0.09382(19) 0.38579(16) 0.0305(6) Uani 1 1 d .
H5WA H 0.0681 0.1216 0.3605 0.037 Uiso 1 1 d R
H5WB H -0.0579 0.1145 0.3617 0.037 Uiso 1 1 d R
O6W O 0.9513(2) 0.39399(18) 0.11388(16) 0.0266(5) Uani 1 1 d .
H6WB H 0.9895 0.3543 0.1411 0.032 Uiso 1 1 d R
H6WA H 0.8805 0.3801 0.1316 0.032 Uiso 1 1 d R
O7W O 0.3039(2) 0.0311(2) 0.33731(19) 0.0401(6) Uani 1 1 d .
H7WA H 0.2723 0.0793 0.3229 0.048 Uiso 1 1 d R
H7WB H 0.2955 0.0150 0.3918 0.048 Uiso 1 1 d R
O8W O 0.0467(2) 0.6156(2) 0.07610(17) 0.0346(6) Uani 1 1 d .
H8WB H 0.0576 0.6189 0.0208 0.042 Uiso 1 1 d R
H8WA H 0.0557 0.5570 0.0906 0.042 Uiso 1 1 d R
O9W O 0.0068(2) 0.11070(19) 0.57063(17) 0.0340(6) Uani 1 1 d .
H9WB H 0.0370 0.1183 0.5220 0.041 Uiso 1 1 d R
H9WA H 0.0289 0.0605 0.5943 0.041 Uiso 1 1 d R

loop_
_atom_site_aniso_label
_atom_site_aniso_U_11
_atom_site_aniso_U_22
_atom_site_aniso_U_33
_atom_site_aniso_U_23
_atom_site_aniso_U_13
_atom_site_aniso_U_12
Ag1 0.02887(16) 0.04244(18) 0.04046(17) 0.01514(13) 0.00249(12) 0.02631(14)
Ag2 0.02645(15) 0.03110(16) 0.03435(16) 0.00780(12) -0.00019(11) 0.02126(12)
C1 0.0316(19) 0.0265(18) 0.0289(18) 0.0055(15) 0.0062(15) 0.0178(15)
C2 0.0258(18) 0.0240(17) 0.0230(17) 0.0020(14) 0.0002(14) 0.0150(14)
C3 0.0176(16) 0.0205(16) 0.0243(17) 0.0016(13) 0.0054(13) 0.0070(13)
C4 0.0207(17) 0.0241(17) 0.0251(17) 0.0018(14) -0.0022(14) 0.0122(14)
C5 0.0245(18) 0.0294(19) 0.0276(18) 0.0054(15) 0.0015(14) 0.0146(15)
C6 0.0170(16) 0.0215(16) 0.0191(16) 0.0041(13) 0.0015(12) 0.0105(13)
C7 0.0210(17) 0.0209(16) 0.0239(16) -0.0016(13) -0.0003(13) 0.0121(14)
C8 0.0194(16) 0.0219(17) 0.0227(16) -0.0002(13) -0.0020(13) 0.0108(13)
C9 0.0187(16) 0.0221(16) 0.0152(15) 0.0007(12) 0.0017(12) 0.0105(13)
C10 0.0221(17) 0.0186(16) 0.0251(17) -0.0030(13) -0.0016(13) 0.0100(13)
C11 0.0203(16) 0.0187(16) 0.0254(17) -0.0034(13) -0.0038(13) 0.0106(13)
C12 0.0275(18) 0.0329(19) 0.0250(17) 0.0006(15) -0.0027(14) 0.0189(16)
C13 0.0305(19) 0.0230(17) 0.0229(17) -0.0013(14) -0.0007(14) 0.0161(15)
C14 0.0180(16) 0.0184(16) 0.0233(16) 0.0039(13) 0.0055(13) 0.0059(13)
C15 0.0194(16) 0.0224(17) 0.0253(17) 0.0016(14) -0.0010(13) 0.0118(13)
C16 0.0239(17) 0.0232(17) 0.0260(17) 0.0015(14) 0.0035(14) 0.0135(14)
C17 0.0240(17) 0.0223(17) 0.0285(18) 0.0045(14) 0.0035(14) 0.0128(14)
C18 0.0244(17) 0.0230(17) 0.0248(17) 0.0011(14) 0.0026(14) 0.0138(14)
C19 0.0188(16) 0.0204(16) 0.0216(16) 0.0060(13) 0.0055(13) 0.0085(13)
C20 0.0202(16) 0.0200(16) 0.0262(17) 0.0053(13) 0.0037(13) 0.0102(13)
C21 0.0215(17) 0.0262(17) 0.0234(17) 0.0059(14) 0.0024(13) 0.0124(14)
C22 0.0202(16) 0.0213(16) 0.0219(16) 0.0052(13) 0.0056(13) 0.0118(13)
C23 0.0216(17) 0.0180(16) 0.0284(17) -0.0006(13) 0.0010(14) 0.0118(13)
C24 0.0225(17) 0.0180(16) 0.0248(17) -0.0017(13) -0.0026(13) 0.0087(13)
C25 0.0197(16) 0.0217(16) 0.0191(15) 0.0024(13) 0.0028(13) 0.0117(13)
C26 0.0223(17) 0.0197(16) 0.0280(17) -0.0032(14) -0.0018(14) 0.0128(14)
C27 0.0247(17) 0.0207(17) 0.0221(16) -0.0008(13) -0.0032(13) 0.0111(14)
C28 0.0209(17) 0.0258(18) 0.0265(17) 0.0002(14) -0.0020(14) 0.0107(14)
C29 0.0233(17) 0.0209(16) 0.0217(16) -0.0013(13) -0.0011(13) 0.0108(14)
C30 0.0154(15) 0.0170(15) 0.0235(16) 0.0023(13) 0.0035(13) 0.0061(12)
C31 0.0246(17) 0.0199(16) 0.0234(17) -0.0034(13) -0.0035(14) 0.0113(14)
C32 0.0286(18) 0.0231(17) 0.0312(19) 0.0010(14) 0.0040(15) 0.0167(15)
C33 0.0185(16) 0.0181(16) 0.0211(16) -0.0023(13) 0.0032(13) 0.0076(13)
C34 0.0150(15) 0.0157(15) 0.0166(15) -0.0022(12) 0.0022(12) 0.0040(12)
C35 0.0190(17) 0.0285(18) 0.0234(17) 0.0020(14) 0.0029(13) 0.0105(14)
C36 0.032(2) 0.036(2) 0.0265(18) 0.0132(15) 0.0101(15) 0.0154(16)
C37 0.0205(17) 0.0341(19) 0.0262(17) 0.0084(15) 0.0110(14) 0.0099(15)
C38 0.0161(16) 0.0204(16) 0.0237(16) -0.0019(13) 0.0068(13) 0.0061(13)
C39 0.0183(16) 0.0153(15) 0.0194(15) -0.0020(12) 0.0029(12) 0.0066(12)
C40 0.0208(17) 0.0248(18) 0.0325(19) -0.0008(15) 0.0073(15) 0.0106(14)
N1 0.0221(15) 0.0303(16) 0.0344(16) 0.0107(13) 0.0035(13) 0.0166(13)
N2 0.0239(15) 0.0240(15) 0.0251(14) 0.0039(12) 0.0013(12) 0.0165(12)
N3 0.0195(14) 0.0236(14) 0.0255(14) 0.0073(12) 0.0031(11) 0.0118(12)
N4 0.0228(15) 0.0248(15) 0.0283(15) 0.0062(12) 0.0037(12) 0.0158(12)
O1 0.0204(12) 0.0334(13) 0.0369(14) 0.0138(11) 0.0130(10) 0.0164(11)
O1W 0.0379(17) 0.064(2) 0.0531(18) 0.0111(16) 0.0034(14) 0.0218(15)
O2 0.0211(12) 0.0245(12) 0.0332(13) 0.0096(10) 0.0108(10) 0.0116(10)
O2W 0.0367(15) 0.0401(16) 0.0514(17) 0.0083(13) 0.0106(13) 0.0198(13)
O3W 0.0341(16) 0.061(2) 0.0497(18) 0.0238(15) 0.0133(13) 0.0136(14)
O3 0.0261(13) 0.0431(16) 0.0515(16) 0.0205(13) 0.0165(12) 0.0212(12)
O4W 0.0419(17) 0.072(2) 0.088(2) 0.0552(19) 0.0409(17) 0.0414(17)
O4 0.0251(13) 0.0348(14) 0.0523(16) 0.0111(12) 0.0225(12) 0.0144(11)
O5W 0.0294(13) 0.0330(14) 0.0348(14) 0.0152(11) 0.0142(11) 0.0144(11)
O6W 0.0242(12) 0.0319(13) 0.0309(13) 0.0114(10) 0.0111(10) 0.0161(11)
O7W 0.0356(15) 0.0395(16) 0.0520(17) 0.0149(13) 0.0113(13) 0.0213(13)
O8W 0.0396(15) 0.0318(14) 0.0310(14) 0.0047(11) 0.0087(11) 0.0115(12)
O9W 0.0435(15) 0.0287(14) 0.0311(13) 0.0028(11) 0.0055(12) 0.0168(12)

loop_
_atom_type_symbol
_atom_type_description
_atom_type_scat_dispersion_real
_atom_type_scat_dispersion_imag
_atom_type_scat_source
C C 0.0033 0.0016 'International Tables Vol C Tables 4.2.6.8 and 6.1.1.4'
H H 0.0000 0.0000 'International Tables Vol C Tables 4.2.6.8 and 6.1.1.4'
Ag Ag -0.8971 1.1015 'International Tables Vol C Tables 4.2.6.8 and 6.1.1.4'
N N 0.0061 0.0033 'International Tables Vol C Tables 4.2.6.8 and 6.1.1.4'
O O 0.0106 0.0060 'International Tables Vol C Tables 4.2.6.8 and 6.1.1.4'

loop_
_geom_angle_atom_site_label_1
_geom_angle_atom_site_label_2
_geom_angle_atom_site_label_3
_geom_angle
_geom_angle_site_symmetry_1
_geom_angle_site_symmetry_3
N4 Ag1 N1 175.23(11) 1_364 .
N2 Ag2 N3 175.82(11) . .
N2 Ag2 O9W 91.08(9) . .
N3 Ag2 O9W 92.57(9) . .
N1 C1 C2 122.9(3) . .
N1 C1 H1A 118.5 . .
C2 C1 H1A 118.5 . .
C1 C2 C3 120.3(3) . .
C1 C2 H2A 119.9 . .
C3 C2 H2A 119.9 . .
C2 C3 C4 116.8(3) . .
C2 C3 C6 123.2(3) . .
C4 C3 C6 120.0(3) . .
C5 C4 C3 120.2(3) . .
C5 C4 H4A 119.9 . .
C3 C4 H4A 119.9 . .
N1 C5 C4 122.8(3) . .
N1 C5 H5A 118.6 . .
C4 C5 H5A 118.6 . .
C7 C6 C11 117.4(3) . .
C7 C6 C3 122.2(3) . .
C11 C6 C3 120.4(3) . .
C8 C7 C6 121.3(3) . .
C8 C7 H7A 119.3 . .
C6 C7 H7A 119.3 . .
C7 C8 C9 121.1(3) . .
C7 C8 H8A 119.5 . .
C9 C8 H8A 119.5 . .
C8 C9 C10 117.7(3) . .
C8 C9 C14 121.2(3) . .
C10 C9 C14 121.1(3) . .
C11 C10 C9 121.2(3) . .
C11 C10 H10A 119.4 . .
C9 C10 H10A 119.4 . .
C10 C11 C6 121.3(3) . .
C10 C11 H11A 119.3 . .
C6 C11 H11A 119.3 . .
N2 C12 C13 123.5(3) . .
N2 C12 H12A 118.3 . .
C13 C12 H12A 118.3 . .
C12 C13 C14 120.0(3) . .
C12 C13 H13A 120.0 . .
C14 C13 H13A 120.0 . .
C15 C14 C13 116.8(3) . .
C15 C14 C9 122.0(3) . .
C13 C14 C9 121.2(3) . .
C16 C15 C14 120.0(3) . .
C16 C15 H15A 120.0 . .
C14 C15 H15A 120.0 . .
N2 C16 C15 123.2(3) . .
N2 C16 H16A 118.4 . .
C15 C16 H16A 118.4 . .
N3 C17 C18 123.6(3) . .
N3 C17 H17A 118.2 . .
C18 C17 H17A 118.2 . .
C17 C18 C19 119.7(3) . .
C17 C18 H18A 120.2 . .
C19 C18 H18A 120.2 . .
C20 C19 C18 116.7(3) . .
C20 C19 C22 121.9(3) . .
C18 C19 C22 121.4(3) . .
C21 C20 C19 119.9(3) . .
C21 C20 H20A 120.1 . .
C19 C20 H20A 120.1 . .
N3 C21 C20 123.4(3) . .
N3 C21 H21A 118.3 . .
C20 C21 H21A 118.3 . .
C27 C22 C23 117.6(3) . .
C27 C22 C19 120.8(3) . .
C23 C22 C19 121.6(3) . .
C24 C23 C22 121.4(3) . .
C24 C23 H23A 119.3 . .
C22 C23 H23A 119.3 . .
C23 C24 C25 121.0(3) . .
C23 C24 H24A 119.5 . .
C25 C24 H24A 119.5 . .
C24 C25 C26 117.4(3) . .
C24 C25 C30 121.2(3) . .
C26 C25 C30 121.4(3) . .
C27 C26 C25 121.8(3) . .
C27 C26 H26A 119.1 . .
C25 C26 H26A 119.1 . .
C26 C27 C22 120.8(3) . .
C26 C27 H27A 119.6 . .
C22 C27 H27A 119.6 . .
N4 C28 C29 123.0(3) . .
N4 C28 H28A 118.5 . .
C29 C28 H28A 118.5 . .
C28 C29 C30 120.2(3) . .
C28 C29 H29A 119.9 . .
C30 C29 H29A 119.9 . .
C31 C30 C29 116.5(3) . .
C31 C30 C25 122.1(3) . .
C29 C30 C25 121.4(3) . .
C32 C31 C30 120.1(3) . .
C32 C31 H31A 120.0 . .
C30 C31 H31A 120.0 . .
N4 C32 C31 123.6(3) . .
N4 C32 H32A 118.2 . .
C31 C32 H32A 118.2 . .
O2 C33 O1 124.6(3) . .
O2 C33 C34 118.0(3) . .
O1 C33 C34 117.3(3) . .
C39 C34 C35 118.8(3) . .
C39 C34 C33 121.0(3) . .
C35 C34 C33 120.2(3) . .
C36 C35 C34 120.5(3) . .
C36 C35 H35A 119.8 . .
C34 C35 H35A 119.8 . .
C35 C36 C37 120.3(3) . .
C35 C36 H36A 119.8 . .
C37 C36 H36A 119.8 . .
C36 C37 C38 120.5(3) . .
C36 C37 H37A 119.8 . .
C38 C37 H37A 119.8 . .
C37 C38 C39 119.1(3) . .
C37 C38 C40 119.7(3) . .
C39 C38 C40 121.2(3) . .
C38 C39 C34 120.8(3) . .
C38 C39 H39A 119.6 . .
C34 C39 H39A 119.6 . .
O3 C40 O4 125.2(3) . .
O3 C40 C38 118.2(3) . .
O4 C40 C38 116.6(3) . .
C1 N1 C5 117.1(3) . .
C1 N1 Ag1 124.6(2) . .
C5 N1 Ag1 118.3(2) . .
C12 N2 C16 116.5(3) . .
C12 N2 Ag2 120.5(2) . .
C16 N2 Ag2 123.0(2) . .
C17 N3 C21 116.7(3) . .
C17 N3 Ag2 121.6(2) . .
C21 N3 Ag2 121.7(2) . .
C32 N4 C28 116.7(3) . .
C32 N4 Ag1 125.2(2) . 1_746
C28 N4 Ag1 118.0(2) . 1_746
H1WA O1W H1WB 113.0 . .
H2WA O2W H2WB 121.3 . .
H3WA O3W H3WB 128.3 . .
H4WA O4W H4WB 115.6 . .
H5WA O5W H5WB 109.9 . .
H6WB O6W H6WA 107.6 . .
H7WA O7W H7WB 108.3 . .
H8WB O8W H8WA 102.5 . .
Ag2 O9W H9WB 109.9 . .
Ag2 O9W H9WA 107.4 . .
H9WB O9W H9WA 101.9 . .

loop_
_geom_bond_atom_site_label_1
_geom_bond_atom_site_label_2
_geom_bond_distance
_geom_bond_site_symmetry_2
Ag1 N4 2.123(3) 1_364
Ag1 N1 2.126(3) .
Ag2 N2 2.148(2) .
Ag2 N3 2.156(2) .
Ag2 O9W 2.710(2) .
C1 N1 1.348(4) .
C1 C2 1.372(4) .
C1 H1A 0.9500 .
C2 C3 1.387(4) .
C2 H2A 0.9500 .
C3 C4 1.392(4) .
C3 C6 1.477(4) .
C4 C5 1.373(4) .
C4 H4A 0.9500 .
C5 N1 1.349(4) .
C5 H5A 0.9500 .
C6 C7 1.399(4) .
C6 C11 1.401(4) .
C7 C8 1.378(4) .
C7 H7A 0.9500 .
C8 C9 1.400(4) .
C8 H8A 0.9500 .
C9 C10 1.398(4) .
C9 C14 1.480(4) .
C10 C11 1.373(4) .
C10 H10A 0.9500 .
C11 H11A 0.9500 .
C12 N2 1.346(4) .
C12 C13 1.373(4) .
C12 H12A 0.9500 .
C13 C14 1.394(4) .
C13 H13A 0.9500 .
C14 C15 1.391(4) .
C15 C16 1.375(4) .
C15 H15A 0.9500 .
C16 N2 1.354(4) .
C16 H16A 0.9500 .
C17 N3 1.344(4) .
C17 C18 1.375(4) .
C17 H17A 0.9500 .
C18 C19 1.400(4) .
C18 H18A 0.9500 .
C19 C20 1.396(4) .
C19 C22 1.473(4) .
C20 C21 1.373(4) .
C20 H20A 0.9500 .
C21 N3 1.348(4) .
C21 H21A 0.9500 .
C22 C27 1.399(4) .
C22 C23 1.401(4) .
C23 C24 1.377(4) .
C23 H23A 0.9500 .
C24 C25 1.399(4) .
C24 H24A 0.9500 .
C25 C26 1.400(4) .
C25 C30 1.474(4) .
C26 C27 1.373(4) .
C26 H26A 0.9500 .
C27 H27A 0.9500 .
C28 N4 1.350(4) .
C28 C29 1.370(4) .
C28 H28A 0.9500 .
C29 C30 1.399(4) .
C29 H29A 0.9500 .
C30 C31 1.394(4) .
C31 C32 1.365(4) .
C31 H31A 0.9500 .
C32 N4 1.348(4) .
C32 H32A 0.9500 .
C33 O2 1.256(4) .
C33 O1 1.261(4) .
C33 C34 1.505(4) .
C34 C39 1.398(4) .
C34 C35 1.400(4) .
C35 C36 1.378(5) .
C35 H35A 0.9500 .
C36 C37 1.385(5) .
C36 H36A 0.9500 .
C37 C38 1.394(4) .
C37 H37A 0.9500 .
C38 C39 1.394(4) .
C38 C40 1.523(4) .
C39 H39A 0.9500 .
C40 O3 1.245(4) .
C40 O4 1.266(4) .
N4 Ag1 2.123(3) 1_746
O1W H1WA 0.8501 .
O1W H1WB 0.8500 .
O2W H2WA 0.8500 .
O2W H2WB 0.8500 .
O3W H3WA 0.8501 .
O3W H3WB 0.8499 .
O4W H4WA 0.8501 .
O4W H4WB 0.8500 .
O5W H5WA 0.8500 .
O5W H5WB 0.8500 .
O6W H6WB 0.8500 .
O6W H6WA 0.8500 .
O7W H7WA 0.8501 .
O7W H7WB 0.8500 .
O8W H8WB 0.8499 .
O8W H8WA 0.8500 .
O9W H9WB 0.8500 .
O9W H9WA 0.8500 .

loop_
_geom_torsion_atom_site_label_1
_geom_torsion_atom_site_label_2
_geom_torsion_atom_site_label_3
_geom_torsion_atom_site_label_4
_geom_torsion
_geom_torsion_site_symmetry_1
_geom_torsion_site_symmetry_4
N1 C1 C2 C3 -0.2(5) . .
C1 C2 C3 C4 0.2(5) . .
C1 C2 C3 C6 -179.6(3) . .
C2 C3 C4 C5 -0.4(5) . .
C6 C3 C4 C5 179.4(3) . .
C3 C4 C5 N1 0.6(5) . .
C2 C3 C6 C7 -27.6(5) . .
C4 C3 C6 C7 152.6(3) . .
C2 C3 C6 C11 151.7(3) . .
C4 C3 C6 C11 -28.1(5) . .
C11 C6 C7 C8 -0.8(5) . .
C3 C6 C7 C8 178.5(3) . .
C6 C7 C8 C9 0.6(5) . .
C7 C8 C9 C10 0.2(5) . .
C7 C8 C9 C14 -179.0(3) . .
C8 C9 C10 C11 -0.9(5) . .
C14 C9 C10 C11 178.4(3) . .
C9 C10 C11 C6 0.6(5) . .
C7 C6 C11 C10 0.2(5) . .
C3 C6 C11 C10 -179.1(3) . .
N2 C12 C13 C14 -0.5(6) . .
C12 C13 C14 C15 0.5(5) . .
C12 C13 C14 C9 -179.5(3) . .
C8 C9 C14 C15 -153.1(3) . .
C10 C9 C14 C15 27.6(5) . .
C8 C9 C14 C13 26.8(5) . .
C10 C9 C14 C13 -152.4(3) . .
C13 C14 C15 C16 0.0(5) . .
C9 C14 C15 C16 180.0(3) . .
C14 C15 C16 N2 -0.6(5) . .
N3 C17 C18 C19 -1.6(5) . .
C17 C18 C19 C20 0.7(5) . .
C17 C18 C19 C22 -179.4(3) . .
C18 C19 C20 C21 0.6(5) . .
C22 C19 C20 C21 -179.4(3) . .
C19 C20 C21 N3 -1.1(5) . .
C20 C19 C22 C27 -27.6(5) . .
C18 C19 C22 C27 152.5(3) . .
C20 C19 C22 C23 152.7(3) . .
C18 C19 C22 C23 -27.3(5) . .
C27 C22 C23 C24 -0.7(5) . .
C19 C22 C23 C24 179.0(3) . .
C22 C23 C24 C25 0.2(5) . .
C23 C24 C25 C26 0.3(5) . .
C23 C24 C25 C30 -178.7(3) . .
C24 C25 C26 C27 -0.3(5) . .
C30 C25 C26 C27 178.8(3) . .
C25 C26 C27 C22 -0.2(5) . .
C23 C22 C27 C26 0.7(5) . .
C19 C22 C27 C26 -179.0(3) . .
N4 C28 C29 C30 -0.4(5) . .
C28 C29 C30 C31 0.8(5) . .
C28 C29 C30 C25 -179.3(3) . .
C24 C25 C30 C31 -152.3(3) . .
C26 C25 C30 C31 28.6(5) . .
C24 C25 C30 C29 27.8(5) . .
C26 C25 C30 C29 -151.2(3) . .
C29 C30 C31 C32 -0.3(5) . .
C25 C30 C31 C32 179.8(3) . .
C30 C31 C32 N4 -0.7(5) . .
O2 C33 C34 C39 -2.2(4) . .
O1 C33 C34 C39 176.5(3) . .
O2 C33 C34 C35 178.2(3) . .
O1 C33 C34 C35 -3.0(4) . .
C39 C34 C35 C36 -0.7(5) . .
C33 C34 C35 C36 178.9(3) . .
C34 C35 C36 C37 1.1(5) . .
C35 C36 C37 C38 -0.8(5) . .
C36 C37 C38 C39 -0.1(5) . .
C36 C37 C38 C40 180.0(3) . .
C37 C38 C39 C34 0.5(4) . .
C40 C38 C39 C34 -179.5(3) . .
C35 C34 C39 C38 -0.1(4) . .
C33 C34 C39 C38 -179.7(3) . .
C37 C38 C40 O3 175.5(3) . .
C39 C38 C40 O3 -4.5(5) . .
C37 C38 C40 O4 -5.4(4) . .
C39 C38 C40 O4 174.7(3) . .
C2 C1 N1 C5 0.3(5) . .
C2 C1 N1 Ag1 -179.4(3) . .
C4 C5 N1 C1 -0.5(5) . .
C4 C5 N1 Ag1 179.2(3) . .
N4 Ag1 N1 C1 -154.4(12) 1_364 .
N4 Ag1 N1 C5 25.8(14) 1_364 .
C13 C12 N2 C16 -0.1(5) . .
C13 C12 N2 Ag2 179.8(3) . .
C15 C16 N2 C12 0.6(5) . .
C15 C16 N2 Ag2 -179.2(3) . .
N3 Ag2 N2 C12 -50.6(15) . .
O9W Ag2 N2 C12 158.5(3) . .
N3 Ag2 N2 C16 129.2(13) . .
O9W Ag2 N2 C16 -21.7(3) . .
C18 C17 N3 C21 1.0(5) . .
C18 C17 N3 Ag2 179.1(3) . .
C20 C21 N3 C17 0.3(5) . .
C20 C21 N3 Ag2 -177.7(2) . .
N2 Ag2 N3 C17 52.4(15) . .
O9W Ag2 N3 C17 -156.7(2) . .
N2 Ag2 N3 C21 -129.6(13) . .
O9W Ag2 N3 C21 21.2(3) . .
C31 C32 N4 C28 1.1(5) . .
C31 C32 N4 Ag1 -175.8(3) . 1_746
C29 C28 N4 C32 -0.6(5) . .
C29 C28 N4 Ag1 176.5(3) . 1_746
